data_7035150
loop_
_publ_author_name
'Ochiai, Tatsumi'
'Franz, Daniel'
'Wu, Xiao-Nan'
'Inoue, Shigeyoshi'

_publ_section_title
;
 Isolation of a germanium(ii) cation and a germylene iron carbonyl complex
 utilizing an imidazolin-2-iminato ligand.
;
_journal_issue 24
_journal_name_full 'Dalton transactions (Cambridge, England : 2003)'
_journal_page_first 10952
_journal_page_last 10956
_journal_paper_doi 10.1039/c5dt01554e
_journal_volume 44
_journal_year 2015
_chemical_formula_sum 'C37 H54 Fe Ge N4 O4 Si2'
_chemical_formula_weight 803.46
_chemical_name_systematic
; 
 ? 
;
_space_group_IT_number 14
_symmetry_cell_setting monoclinic
_symmetry_space_group_name_Hall '-P 2yn'
_symmetry_space_group_name_H-M 'P 1 21/n 1'
_atom_sites_solution_hydrogens geom
_atom_sites_solution_primary direct
_atom_sites_solution_secondary difmap
_audit_creation_method
;
CrysAlisPro, Agilent Technologies,
Version 1.171.37.35 (release 13-08-2014 CrysAlis171 .NET)
(compiled Aug 13 2014,18:06:01)
;
_audit_update_record
;
2015-03-16 deposited with the CCDC.
2015-05-13 downloaded from the CCDC.
;
_cell_angle_alpha 90.00
_cell_angle_beta 116.9550(10)
_cell_angle_gamma 90.00
_cell_formula_units_Z 8
_cell_length_a 20.6549(2)
_cell_length_b 20.42240(10)
_cell_length_c 22.6744(2)
_cell_measurement_reflns_used 20547
_cell_measurement_temperature 150(2)
_cell_measurement_theta_max 73.5850
_cell_measurement_theta_min 3.0720
_cell_volume 8525.51(14)
_computing_cell_refinement
;
CrysAlis RED, Oxford Diffraction Ltd.,
Version 1.171.31.8 (release 12-01-2007 CrysAlis171 .NET)
(compiled Jan 12 2007,17:49:11)
;
_computing_data_collection
;
CrysAlis CCD, Oxford Diffraction Ltd.,
Version 1.171.31.8 (release 12-01-2007 CrysAlis171 .NET)
(compiled Jan 12 2007,17:49:11)
;
_computing_data_reduction
;
CrysAlis RED, Oxford Diffraction Ltd.,
Version 1.171.31.8 (release 12-01-2007 CrysAlis171 .NET)
(compiled Jan 12 2007,17:49:11)
;
_computing_structure_refinement 'SHELXL-97 (Sheldrick, 1997)'
_computing_structure_solution 'SHELXS-97 (Sheldrick, 1990)'
_diffrn_ambient_environment N~2~
_diffrn_ambient_temperature 150.00(10)
_diffrn_detector 'CCD plate'
_diffrn_detector_type Atlas
_diffrn_measured_fraction_theta_full 1.000
_diffrn_measured_fraction_theta_max 1.000
_diffrn_measurement_device 'four-circle diffractometer'
_diffrn_measurement_device_type 'SuperNova, Single source at offset, Atlas'
_diffrn_measurement_method '\w scans'
_diffrn_radiation_monochromator mirror
_diffrn_radiation_probe x-ray
_diffrn_radiation_type 'Cu K\a'
_diffrn_radiation_wavelength 1.54184
_diffrn_reflns_av_R_equivalents 0.0484
_diffrn_reflns_av_sigmaI/netI 0.0413
_diffrn_reflns_limit_h_max 24
_diffrn_reflns_limit_h_min -24
_diffrn_reflns_limit_k_max 21
_diffrn_reflns_limit_k_min -24
_diffrn_reflns_limit_l_max 24
_diffrn_reflns_limit_l_min -27
_diffrn_reflns_number 55960
_diffrn_reflns_theta_full 67.50
_diffrn_reflns_theta_max 67.50
_diffrn_reflns_theta_min 2.40
_diffrn_source 'sealed X-ray tube'
_diffrn_source_type 'SuperNova (Cu) X-ray Source'
_exptl_absorpt_coefficient_mu 4.448
_exptl_absorpt_correction_T_max 0.7174
_exptl_absorpt_correction_T_min 0.2974
_exptl_absorpt_correction_type multi-scan
_exptl_absorpt_process_details
;
CrysAlisPro, Agilent Technologies,
Version 1.171.37.35 (release 13-08-2014 CrysAlis171 .NET)
(compiled Aug 13 2014,18:06:01)
Empirical absorption correction using spherical harmonics,
 implemented in SCALE3 ABSPACK scaling algorithm.
;
_exptl_crystal_colour yellow
_exptl_crystal_density_diffrn 1.252
_exptl_crystal_density_method 'not measured'
_exptl_crystal_description rod
_exptl_crystal_F_000 3376
_exptl_crystal_size_max 0.36
_exptl_crystal_size_mid 0.12
_exptl_crystal_size_min 0.08
_refine_diff_density_max 0.605
_refine_diff_density_min -0.411
_refine_diff_density_rms 0.057
_refine_ls_extinction_method none
_refine_ls_goodness_of_fit_ref 1.017
_refine_ls_hydrogen_treatment constr
_refine_ls_matrix_type full
_refine_ls_number_parameters 911
_refine_ls_number_reflns 15370
_refine_ls_number_restraints 0
_refine_ls_restrained_S_all 1.017
_refine_ls_R_factor_all 0.0545
_refine_ls_R_factor_gt 0.0376
_refine_ls_shift/su_max 0.002
_refine_ls_shift/su_mean 0.000
_refine_ls_structure_factor_coef Fsqd
_refine_ls_weighting_details 'calc w=1/[\s^2^(Fo^2^)+(0.0501P)^2^+2.6758P] where P=(Fo^2^+2Fc^2^)/3'
_refine_ls_weighting_scheme calc
_refine_ls_wR_factor_gt 0.0896
_refine_ls_wR_factor_ref 0.0987
_reflns_number_gt 12031
_reflns_number_total 15370
_reflns_threshold_expression >2sigma(I)
_cod_data_source_file c5dt01554e2.cif
_cod_data_source_block cu-11462
_cod_depositor_comments 'Adding full bibliography for 7035150--7035151.cif.'
_cod_original_cell_volume 8525.50(12)
_cod_original_sg_symbol_H-M P21/n
_cod_database_code 7035150

loop_
_symmetry_equiv_pos_as_xyz
'x, y, z'
'-x+1/2, y+1/2, -z+1/2'
'-x, -y, -z'
'x-1/2, -y-1/2, z-1/2'

loop_
_atom_site_label
_atom_site_type_symbol
_atom_site_fract_x
_atom_site_fract_y
_atom_site_fract_z
_atom_site_U_iso_or_equiv
_atom_site_adp_type
_atom_site_occupancy
_atom_site_symmetry_multiplicity
_atom_site_calc_flag
_atom_site_refinement_flags
Ge1 Ge 0.739423(16) 0.905690(14) 0.183460(13) 0.02431(8) Uani 1 1 d .
Fe1 Fe 0.75166(3) 1.01416(2) 0.16264(2) 0.03267(11) Uani 1 1 d .
Si1 Si 0.63432(4) 0.85442(4) 0.23591(4) 0.03301(17) Uani 1 1 d .
O1 O 0.76711(13) 0.97657(11) 0.04470(10) 0.0489(6) Uani 1 1 d .
N1 N 0.72429(12) 0.83493(11) 0.13503(10) 0.0285(5) Uani 1 1 d .
C1 C 0.74263(14) 0.81439(12) 0.09062(12) 0.0255(5) Uani 1 1 d .
Ge2 Ge 0.754212(17) 0.758491(14) 0.676429(14) 0.02566(8) Uani 1 1 d .
Fe2 Fe 0.74254(3) 0.71133(2) 0.76343(2) 0.03585(12) Uani 1 1 d .
Si2 Si 0.79208(4) 0.89307(4) 0.33203(3) 0.02848(16) Uani 1 1 d .
O2 O 0.61970(14) 1.03271(12) 0.17872(13) 0.0591(7) Uani 1 1 d .
N2 N 0.69543(12) 0.79667(11) 0.02658(10) 0.0296(5) Uani 1 1 d .
C2 C 0.73517(17) 0.76957(15) -0.00321(14) 0.0385(7) Uani 1 1 d .
H2 H 0.7156 0.7532 -0.0471 0.046 Uiso 1 1 calc R
Si3 Si 0.83553(5) 0.66457(4) 0.62898(4) 0.0426(2) Uani 1 1 d .
O3 O 0.7409(2) 1.15124(12) 0.12174(13) 0.0850(11) Uani 1 1 d .
N3 N 0.81092(12) 0.79839(11) 0.09860(10) 0.0271(5) Uani 1 1 d .
C3 C 0.80526(17) 0.77047(15) 0.04027(13) 0.0371(7) Uani 1 1 d .
H3 H 0.8443 0.7549 0.0329 0.044 Uiso 1 1 calc R
Si4 Si 0.67716(4) 0.70216(4) 0.53516(4) 0.03228(17) Uani 1 1 d .
O4 O 0.88746(14) 1.03810(13) 0.28287(11) 0.0602(7) Uani 1 1 d .
N4 N 0.72127(12) 0.88069(11) 0.25247(10) 0.0269(5) Uani 1 1 d .
C4 C 0.61746(15) 0.79496(13) -0.00004(12) 0.0298(6) Uani 1 1 d .
O5 O 0.65648(15) 0.61333(12) 0.66515(12) 0.0642(8) Uani 1 1 d .
N5 N 0.74924(12) 0.83962(10) 0.64957(10) 0.0264(5) Uani 1 1 d .
C5 C 0.58552(17) 0.73823(14) 0.00937(13) 0.0366(7) Uani 1 1 d .
O6 O 0.6973(2) 0.65621(15) 0.85813(15) 0.0855(10) Uani 1 1 d .
N6 N 0.69730(12) 0.94156(10) 0.65636(10) 0.0277(5) Uani 1 1 d .
C6 C 0.51051(17) 0.73758(17) -0.01535(15) 0.0460(8) Uani 1 1 d .
H6 H 0.4876 0.6997 -0.0092 0.055 Uiso 1 1 calc R
O7 O 0.89446(17) 0.67195(17) 0.83595(13) 0.0847(10) Uani 1 1 d .
N7 N 0.81119(12) 0.92690(10) 0.72643(10) 0.0284(5) Uani 1 1 d .
C7 C 0.46841(18) 0.79072(17) -0.04863(16) 0.0484(8) Uani 1 1 d .
H7 H 0.4172 0.7897 -0.0645 0.058 Uiso 1 1 calc R
O8 O 0.70483(14) 0.84029(12) 0.79607(11) 0.0560(6) Uani 1 1 d .
N8 N 0.75606(12) 0.70792(11) 0.61032(11) 0.0297(5) Uani 1 1 d .
C8 C 0.50175(17) 0.84524(16) -0.05850(15) 0.0455(8) Uani 1 1 d .
H8 H 0.4728 0.8815 -0.0821 0.055 Uiso 1 1 calc R
C9 C 0.57604(17) 0.84839(14) -0.03491(13) 0.0372(7) Uani 1 1 d .
C10 C 0.62973(19) 0.67725(16) 0.04343(16) 0.0480(8) Uani 1 1 d .
H10 H 0.6823 0.6892 0.0624 0.058 Uiso 1 1 calc R
C11 C 0.6161(3) 0.6221(2) -0.0058(2) 0.0775(13) Uani 1 1 d .
H11A H 0.5667 0.6052 -0.0208 0.116 Uiso 1 1 calc R
H11B H 0.6511 0.5868 0.0156 0.116 Uiso 1 1 calc R
H11C H 0.6216 0.6386 -0.0438 0.116 Uiso 1 1 calc R
C12 C 0.6151(3) 0.6553(2) 0.1000(2) 0.0829(15) Uani 1 1 d .
H12A H 0.6236 0.6920 0.1306 0.124 Uiso 1 1 calc R
H12B H 0.6477 0.6191 0.1235 0.124 Uiso 1 1 calc R
H12C H 0.5646 0.6408 0.0826 0.124 Uiso 1 1 calc R
C13 C 0.6102(2) 0.90738(16) -0.05073(18) 0.0580(10) Uani 1 1 d .
H13 H 0.6639 0.9054 -0.0219 0.070 Uiso 1 1 calc R
C14 C 0.5824(3) 0.97173(19) -0.0369(2) 0.0891(16) Uani 1 1 d .
H14A H 0.5310 0.9771 -0.0682 0.134 Uiso 1 1 calc R
H14B H 0.6104 1.0082 -0.0419 0.134 Uiso 1 1 calc R
H14C H 0.5879 0.9713 0.0084 0.134 Uiso 1 1 calc R
C15 C 0.5965(3) 0.9040(3) -0.1229(2) 0.1022(19) Uani 1 1 d .
H15A H 0.6166 0.8631 -0.1303 0.153 Uiso 1 1 calc R
H15B H 0.6199 0.9413 -0.1326 0.153 Uiso 1 1 calc R
H15C H 0.5441 0.9053 -0.1521 0.153 Uiso 1 1 calc R
C16 C 0.87651(15) 0.79763(13) 0.16125(12) 0.0294(6) Uani 1 1 d .
C17 C 0.88348(15) 0.74924(14) 0.20727(13) 0.0322(6) Uani 1 1 d .
C18 C 0.94778(17) 0.74797(15) 0.26626(14) 0.0390(7) Uani 1 1 d .
H18 H 0.9544 0.7154 0.2984 0.047 Uiso 1 1 calc R
C19 C 1.00197(17) 0.79332(17) 0.27866(15) 0.0440(8) Uani 1 1 d .
H19 H 1.0452 0.7920 0.3194 0.053 Uiso 1 1 calc R
C20 C 0.99377(16) 0.84035(16) 0.23247(14) 0.0403(7) Uani 1 1 d .
H20 H 1.0319 0.8708 0.2416 0.048 Uiso 1 1 calc R
C21 C 0.93086(15) 0.84441(14) 0.17269(13) 0.0326(6) Uani 1 1 d .
C22 C 0.82610(17) 0.69740(15) 0.19442(14) 0.0379(7) Uani 1 1 d .
H22 H 0.7810 0.7113 0.1547 0.045 Uiso 1 1 calc R
C23 C 0.8499(2) 0.63164(19) 0.1783(2) 0.0698(12) Uani 1 1 d .
H23A H 0.8603 0.6369 0.1405 0.105 Uiso 1 1 calc R
H23B H 0.8109 0.5995 0.1673 0.105 Uiso 1 1 calc R
H23C H 0.8937 0.6164 0.2168 0.105 Uiso 1 1 calc R
C24 C 0.8075(2) 0.69043(17) 0.25160(17) 0.0502(8) Uani 1 1 d .
H24A H 0.8502 0.6748 0.2908 0.075 Uiso 1 1 calc R
H24B H 0.7677 0.6590 0.2398 0.075 Uiso 1 1 calc R
H24C H 0.7925 0.7330 0.2612 0.075 Uiso 1 1 calc R
C25 C 0.92508(17) 0.89445(15) 0.12129(15) 0.0394(7) Uani 1 1 d .
H25 H 0.8734 0.8963 0.0866 0.047 Uiso 1 1 calc R
C26 C 0.9722(2) 0.8725(2) 0.08857(17) 0.0583(10) Uani 1 1 d .
H26A H 1.0230 0.8698 0.1221 0.087 Uiso 1 1 calc R
H26B H 0.9677 0.9043 0.0545 0.087 Uiso 1 1 calc R
H26C H 0.9559 0.8295 0.0682 0.087 Uiso 1 1 calc R
C27 C 0.9479(2) 0.96293(17) 0.15051(19) 0.0548(9) Uani 1 1 d .
H27A H 0.9214 0.9748 0.1755 0.082 Uiso 1 1 calc R
H27B H 0.9367 0.9946 0.1147 0.082 Uiso 1 1 calc R
H27C H 1.0002 0.9634 0.1801 0.082 Uiso 1 1 calc R
C28 C 0.88107(17) 0.88195(16) 0.33049(15) 0.0428(7) Uani 1 1 d .
H28A H 0.8894 0.8352 0.3267 0.064 Uiso 1 1 calc R
H28B H 0.9202 0.8993 0.3715 0.064 Uiso 1 1 calc R
H28C H 0.8803 0.9055 0.2925 0.064 Uiso 1 1 calc R
C29 C 0.78862(19) 0.83163(15) 0.39130(14) 0.0429(7) Uani 1 1 d .
H29A H 0.7424 0.8358 0.3934 0.064 Uiso 1 1 calc R
H29B H 0.8289 0.8393 0.4353 0.064 Uiso 1 1 calc R
H29C H 0.7927 0.7875 0.3764 0.064 Uiso 1 1 calc R
C30 C 0.78771(18) 0.97646(14) 0.36362(15) 0.0408(7) Uani 1 1 d .
H30A H 0.7871 1.0094 0.3320 0.061 Uiso 1 1 calc R
H30B H 0.8303 0.9834 0.4064 0.061 Uiso 1 1 calc R
H30C H 0.7435 0.9804 0.3691 0.061 Uiso 1 1 calc R
C31 C 0.63262(19) 0.76620(16) 0.25709(17) 0.0483(8) Uani 1 1 d .
H31A H 0.6548 0.7397 0.2351 0.072 Uiso 1 1 calc R
H31B H 0.5822 0.7522 0.2422 0.072 Uiso 1 1 calc R
H31C H 0.6599 0.7604 0.3051 0.072 Uiso 1 1 calc R
C32 C 0.57052(16) 0.86586(17) 0.14627(15) 0.0443(8) Uani 1 1 d .
H32A H 0.5725 0.9114 0.1337 0.066 Uiso 1 1 calc R
H32B H 0.5210 0.8554 0.1384 0.066 Uiso 1 1 calc R
H32C H 0.5846 0.8368 0.1197 0.066 Uiso 1 1 calc R
C33 C 0.60023(19) 0.90466(19) 0.28512(18) 0.0537(9) Uani 1 1 d .
H33A H 0.6313 0.8974 0.3324 0.080 Uiso 1 1 calc R
H33B H 0.5503 0.8918 0.2739 0.080 Uiso 1 1 calc R
H33C H 0.6013 0.9511 0.2748 0.080 Uiso 1 1 calc R
C34 C 0.76050(17) 0.98938(14) 0.09099(14) 0.0377(7) Uani 1 1 d .
C35 C 0.67124(19) 1.02406(14) 0.17254(15) 0.0426(7) Uani 1 1 d .
C36 C 0.7454(2) 1.09759(16) 0.13744(16) 0.0541(9) Uani 1 1 d .
C37 C 0.83446(19) 1.02682(16) 0.23633(15) 0.0436(8) Uani 1 1 d .
C38 C 0.75225(14) 0.89617(12) 0.67698(11) 0.0240(5) Uani 1 1 d .
C39 C 0.72199(17) 0.99893(13) 0.69230(14) 0.0352(6) Uani 1 1 d .
H39 H 0.6943 1.0376 0.6873 0.042 Uiso 1 1 calc R
C40 C 0.79171(17) 0.99004(14) 0.73529(13) 0.0362(7) Uani 1 1 d .
H40 H 0.8225 1.0213 0.7664 0.043 Uiso 1 1 calc R
C41 C 0.63080(15) 0.93410(13) 0.59590(14) 0.0320(6) Uani 1 1 d .
C42 C 0.56925(17) 0.91058(15) 0.59909(17) 0.0462(8) Uani 1 1 d .
C43 C 0.50809(19) 0.90159(17) 0.5392(2) 0.0577(10) Uani 1 1 d .
H43 H 0.4647 0.8858 0.5390 0.069 Uiso 1 1 calc R
C44 C 0.50871(19) 0.91504(17) 0.48017(19) 0.0596(11) Uani 1 1 d .
H44 H 0.4664 0.9069 0.4399 0.072 Uiso 1 1 calc R
C45 C 0.56991(19) 0.94028(18) 0.47834(16) 0.0513(9) Uani 1 1 d .
H45 H 0.5687 0.9504 0.4370 0.062 Uiso 1 1 calc R
C46 C 0.63346(17) 0.95105(15) 0.53684(14) 0.0388(7) Uani 1 1 d .
C47 C 0.56793(19) 0.8990(2) 0.6652(2) 0.0674(12) Uani 1 1 d .
H47 H 0.6194 0.8986 0.7005 0.081 Uiso 1 1 calc R
C48 C 0.5341(3) 0.8327(2) 0.6666(3) 0.0969(18) Uani 1 1 d .
H48A H 0.4851 0.8301 0.6297 0.145 Uiso 1 1 calc R
H48B H 0.5315 0.8280 0.7085 0.145 Uiso 1 1 calc R
H48C H 0.5641 0.7975 0.6626 0.145 Uiso 1 1 calc R
C49 C 0.5290(3) 0.9534(2) 0.68116(19) 0.0736(12) Uani 1 1 d .
H49A H 0.4777 0.9538 0.6483 0.110 Uiso 1 1 calc R
H49B H 0.5513 0.9955 0.6803 0.110 Uiso 1 1 calc R
H49C H 0.5325 0.9462 0.7253 0.110 Uiso 1 1 calc R
C50 C 0.69971(18) 0.98083(17) 0.53526(14) 0.0443(8) Uani 1 1 d .
H50 H 0.7386 0.9833 0.5820 0.053 Uiso 1 1 calc R
C51 C 0.7283(2) 0.9374(3) 0.49749(19) 0.0788(14) Uani 1 1 d .
H51A H 0.7427 0.8949 0.5196 0.118 Uiso 1 1 calc R
H51B H 0.7704 0.9584 0.4964 0.118 Uiso 1 1 calc R
H51C H 0.6901 0.9311 0.4522 0.118 Uiso 1 1 calc R
C52 C 0.6855(2) 1.0502(2) 0.5084(2) 0.0799(14) Uani 1 1 d .
H52A H 0.6480 1.0496 0.4622 0.120 Uiso 1 1 calc R
H52B H 0.7303 1.0688 0.5108 0.120 Uiso 1 1 calc R
H52C H 0.6689 1.0770 0.5347 0.120 Uiso 1 1 calc R
C53 C 0.88451(15) 0.90085(13) 0.75834(13) 0.0304(6) Uani 1 1 d .
C54 C 0.91394(16) 0.88319(13) 0.82535(13) 0.0351(6) Uani 1 1 d .
C55 C 0.98419(17) 0.85720(16) 0.85381(15) 0.0442(8) Uani 1 1 d .
H55 H 1.0056 0.8435 0.8987 0.053 Uiso 1 1 calc R
C56 C 1.02307(18) 0.85102(16) 0.81829(16) 0.0471(8) Uani 1 1 d .
H56 H 1.0705 0.8327 0.8387 0.057 Uiso 1 1 calc R
C57 C 0.99374(17) 0.87121(15) 0.75355(15) 0.0417(7) Uani 1 1 d .
H57 H 1.0217 0.8677 0.7300 0.050 Uiso 1 1 calc R
C58 C 0.92376(16) 0.89669(14) 0.72191(14) 0.0349(6) Uani 1 1 d .
C59 C 0.87582(18) 0.89586(15) 0.86748(13) 0.0406(7) Uani 1 1 d .
H59 H 0.8236 0.9052 0.8374 0.049 Uiso 1 1 calc R
C60 C 0.9090(2) 0.95664(16) 0.91091(15) 0.0537(9) Uani 1 1 d .
H60A H 0.9603 0.9484 0.9409 0.080 Uiso 1 1 calc R
H60B H 0.8829 0.9659 0.9368 0.080 Uiso 1 1 calc R
H60C H 0.9050 0.9943 0.8827 0.080 Uiso 1 1 calc R
C61 C 0.8795(2) 0.83751(16) 0.91153(15) 0.0525(9) Uani 1 1 d .
H61A H 0.8609 0.7982 0.8841 0.079 Uiso 1 1 calc R
H61B H 0.8498 0.8468 0.9342 0.079 Uiso 1 1 calc R
H61C H 0.9300 0.8303 0.9444 0.079 Uiso 1 1 calc R
C62 C 0.89334(17) 0.92287(15) 0.65133(14) 0.0399(7) Uani 1 1 d .
H62 H 0.8395 0.9162 0.6293 0.048 Uiso 1 1 calc R
C63 C 0.9245(3) 0.8887(2) 0.61000(19) 0.0756(13) Uani 1 1 d .
H63A H 0.9771 0.8955 0.6303 0.113 Uiso 1 1 calc R
H63B H 0.9022 0.9069 0.5651 0.113 Uiso 1 1 calc R
H63C H 0.9141 0.8417 0.6080 0.113 Uiso 1 1 calc R
C64 C 0.9081(2) 0.99598(19) 0.65278(18) 0.0635(11) Uani 1 1 d .
H64A H 0.8880 1.0183 0.6791 0.095 Uiso 1 1 calc R
H64B H 0.8853 1.0132 0.6075 0.095 Uiso 1 1 calc R
H64C H 0.9607 1.0035 0.6727 0.095 Uiso 1 1 calc R
C65 C 0.91347(18) 0.71116(19) 0.69343(18) 0.0566(10) Uani 1 1 d .
H65A H 0.9190 0.7529 0.6748 0.085 Uiso 1 1 calc R
H65B H 0.9581 0.6854 0.7078 0.085 Uiso 1 1 calc R
H65C H 0.9041 0.7196 0.7314 0.085 Uiso 1 1 calc R
C66 C 0.8344(2) 0.58110(17) 0.6621(2) 0.0678(12) Uani 1 1 d .
H66A H 0.8294 0.5849 0.7029 0.102 Uiso 1 1 calc R
H66B H 0.8798 0.5584 0.6715 0.102 Uiso 1 1 calc R
H66C H 0.7933 0.5562 0.6293 0.102 Uiso 1 1 calc R
C67 C 0.8500(2) 0.6573(2) 0.5540(2) 0.0732(13) Uani 1 1 d .
H67A H 0.8092 0.6336 0.5194 0.110 Uiso 1 1 calc R
H67B H 0.8952 0.6334 0.5651 0.110 Uiso 1 1 calc R
H67C H 0.8533 0.7011 0.5379 0.110 Uiso 1 1 calc R
C68 C 0.6575(2) 0.61392(15) 0.51152(16) 0.0553(10) Uani 1 1 d .
H68A H 0.6999 0.5937 0.5103 0.083 Uiso 1 1 calc R
H68B H 0.6156 0.6106 0.4678 0.083 Uiso 1 1 calc R
H68C H 0.6468 0.5912 0.5441 0.083 Uiso 1 1 calc R
C69 C 0.6852(2) 0.74817(18) 0.46816(16) 0.0582(10) Uani 1 1 d .
H69A H 0.7048 0.7919 0.4842 0.087 Uiso 1 1 calc R
H69B H 0.6371 0.7522 0.4301 0.087 Uiso 1 1 calc R
H69C H 0.7178 0.7247 0.4549 0.087 Uiso 1 1 calc R
C70 C 0.59942(16) 0.73844(16) 0.54409(15) 0.0414(7) Uani 1 1 d .
H70A H 0.5934 0.7156 0.5793 0.062 Uiso 1 1 calc R
H70B H 0.5550 0.7338 0.5023 0.062 Uiso 1 1 calc R
H70C H 0.6089 0.7850 0.5553 0.062 Uiso 1 1 calc R
C71 C 0.68986(19) 0.65286(16) 0.70299(15) 0.0463(8) Uani 1 1 d .
C72 C 0.7160(2) 0.67726(17) 0.82123(17) 0.0564(9) Uani 1 1 d .
C73 C 0.8353(2) 0.68906(17) 0.80678(15) 0.0514(9) Uani 1 1 d .
C74 C 0.71966(18) 0.79115(16) 0.78178(14) 0.0419(7) Uani 1 1 d .

loop_
_atom_site_aniso_label
_atom_site_aniso_U_11
_atom_site_aniso_U_22
_atom_site_aniso_U_33
_atom_site_aniso_U_23
_atom_site_aniso_U_13
_atom_site_aniso_U_12
Ge1 0.02957(16) 0.01977(15) 0.02319(14) -0.00096(11) 0.01161(12) -0.00183(12)
Fe1 0.0481(3) 0.0202(2) 0.0294(2) -0.00095(17) 0.0173(2) -0.00605(19)
Si1 0.0331(4) 0.0321(4) 0.0376(4) -0.0022(3) 0.0193(3) -0.0042(3)
O1 0.0612(15) 0.0511(14) 0.0366(12) -0.0053(10) 0.0239(11) -0.0059(11)
N1 0.0343(13) 0.0243(12) 0.0288(11) -0.0045(9) 0.0161(10) -0.0056(9)
C1 0.0330(15) 0.0170(13) 0.0257(12) 0.0036(10) 0.0125(11) -0.0030(10)
Ge2 0.03105(17) 0.01737(15) 0.02512(14) -0.00042(11) 0.00972(12) 0.00183(12)
Fe2 0.0499(3) 0.0249(2) 0.0306(2) 0.00692(18) 0.0163(2) 0.0041(2)
Si2 0.0361(4) 0.0244(4) 0.0245(3) -0.0011(3) 0.0134(3) -0.0001(3)
O2 0.0507(15) 0.0377(14) 0.0875(18) -0.0043(12) 0.0301(14) 0.0079(11)
N2 0.0334(13) 0.0300(12) 0.0238(11) -0.0015(9) 0.0116(10) -0.0032(10)
C2 0.0449(18) 0.0458(18) 0.0285(14) -0.0096(12) 0.0198(13) -0.0056(14)
Si3 0.0362(5) 0.0368(5) 0.0470(5) -0.0143(4) 0.0120(4) 0.0078(4)
O3 0.182(3) 0.0227(13) 0.0688(17) 0.0036(11) 0.073(2) -0.0083(16)
N3 0.0307(12) 0.0266(12) 0.0254(11) -0.0037(9) 0.0139(9) -0.0047(9)
C3 0.0400(17) 0.0463(18) 0.0301(14) -0.0085(12) 0.0205(13) -0.0032(13)
Si4 0.0387(4) 0.0232(4) 0.0270(4) -0.0028(3) 0.0080(3) 0.0003(3)
O4 0.0552(16) 0.0744(18) 0.0456(13) -0.0127(12) 0.0182(12) -0.0308(14)
N4 0.0317(12) 0.0252(12) 0.0268(11) -0.0028(8) 0.0158(10) -0.0041(9)
C4 0.0349(15) 0.0271(14) 0.0234(12) -0.0015(10) 0.0098(11) -0.0017(11)
O5 0.0813(19) 0.0334(13) 0.0541(14) 0.0093(11) 0.0099(13) -0.0183(13)
N5 0.0322(12) 0.0207(11) 0.0239(10) 0.0008(8) 0.0107(9) 0.0033(9)
C5 0.0404(17) 0.0311(15) 0.0315(14) 0.0036(12) 0.0104(13) -0.0040(13)
O6 0.134(3) 0.070(2) 0.0784(19) 0.0229(16) 0.071(2) 0.0023(19)
N6 0.0326(12) 0.0217(11) 0.0292(11) 0.0017(9) 0.0145(10) 0.0035(9)
C6 0.0391(18) 0.0443(19) 0.0456(17) 0.0079(14) 0.0112(14) -0.0104(14)
O7 0.070(2) 0.103(3) 0.0567(16) 0.0214(16) 0.0076(15) 0.0394(18)
N7 0.0375(13) 0.0204(11) 0.0218(10) -0.0014(8) 0.0086(9) 0.0026(9)
C7 0.0314(17) 0.056(2) 0.0476(18) 0.0005(15) 0.0089(14) -0.0043(15)
O8 0.0701(17) 0.0426(15) 0.0529(14) -0.0006(11) 0.0258(13) 0.0166(12)
N8 0.0315(13) 0.0221(12) 0.0310(11) -0.0044(9) 0.0103(10) 0.0020(9)
C8 0.0375(18) 0.0394(18) 0.0423(17) 0.0017(13) 0.0030(14) 0.0053(14)
C9 0.0421(18) 0.0292(15) 0.0297(14) -0.0005(11) 0.0071(13) -0.0033(12)
C10 0.0450(19) 0.0371(18) 0.0509(18) 0.0118(14) 0.0120(15) -0.0045(15)
C11 0.102(4) 0.046(2) 0.081(3) 0.009(2) 0.039(3) 0.024(2)
C12 0.129(4) 0.062(3) 0.065(3) 0.030(2) 0.050(3) 0.033(3)
C13 0.054(2) 0.0338(18) 0.063(2) 0.0131(16) 0.0058(18) -0.0081(16)
C14 0.080(3) 0.032(2) 0.104(3) 0.007(2) -0.003(3) -0.001(2)
C15 0.143(5) 0.083(4) 0.087(3) 0.023(3) 0.057(3) -0.038(3)
C16 0.0300(15) 0.0319(15) 0.0274(13) -0.0045(11) 0.0141(11) -0.0018(11)
C17 0.0334(15) 0.0326(16) 0.0322(14) -0.0017(11) 0.0162(12) 0.0013(12)
C18 0.0391(17) 0.0427(18) 0.0341(15) 0.0031(13) 0.0158(13) 0.0049(13)
C19 0.0361(17) 0.054(2) 0.0327(15) -0.0045(14) 0.0074(13) 0.0035(14)
C20 0.0305(16) 0.0449(19) 0.0424(16) -0.0086(14) 0.0139(13) -0.0056(13)
C21 0.0328(15) 0.0320(15) 0.0366(14) -0.0068(12) 0.0188(13) -0.0018(12)
C22 0.0392(17) 0.0347(16) 0.0387(15) 0.0088(12) 0.0168(13) -0.0004(13)
C23 0.087(3) 0.048(2) 0.102(3) -0.026(2) 0.066(3) -0.023(2)
C24 0.057(2) 0.046(2) 0.060(2) 0.0047(16) 0.0373(18) -0.0027(16)
C25 0.0343(16) 0.0409(18) 0.0415(16) -0.0007(13) 0.0160(13) -0.0100(13)
C26 0.063(2) 0.075(3) 0.0445(19) -0.0045(17) 0.0313(18) -0.014(2)
C27 0.055(2) 0.043(2) 0.068(2) -0.0021(17) 0.0294(19) -0.0141(16)
C28 0.0392(18) 0.0449(19) 0.0403(16) -0.0019(13) 0.0143(14) 0.0024(14)
C29 0.059(2) 0.0360(17) 0.0327(15) 0.0032(12) 0.0203(15) -0.0006(15)
C30 0.056(2) 0.0303(16) 0.0392(16) -0.0089(12) 0.0243(15) -0.0045(14)
C31 0.049(2) 0.0382(18) 0.061(2) 0.0006(15) 0.0285(17) -0.0116(15)
C32 0.0269(16) 0.057(2) 0.0437(17) -0.0025(15) 0.0114(13) -0.0048(14)
C33 0.046(2) 0.061(2) 0.065(2) -0.0128(18) 0.0346(18) -0.0027(17)
C34 0.0448(18) 0.0311(16) 0.0326(15) 0.0011(12) 0.0134(13) -0.0070(13)
C35 0.050(2) 0.0211(15) 0.0483(18) 0.0018(12) 0.0155(16) 0.0009(13)
C36 0.098(3) 0.0307(18) 0.0430(17) -0.0045(14) 0.0397(19) -0.0091(18)
C37 0.054(2) 0.0419(18) 0.0403(17) -0.0073(14) 0.0265(16) -0.0165(15)
C38 0.0319(14) 0.0188(13) 0.0223(11) 0.0041(10) 0.0131(11) 0.0025(10)
C39 0.0493(18) 0.0183(13) 0.0389(15) -0.0015(11) 0.0208(14) 0.0070(12)
C40 0.0495(19) 0.0222(14) 0.0319(14) -0.0035(11) 0.0140(13) 0.0029(12)
C41 0.0319(15) 0.0211(13) 0.0393(15) 0.0019(11) 0.0129(12) 0.0065(11)
C42 0.0327(17) 0.0321(17) 0.066(2) 0.0154(15) 0.0157(15) 0.0088(13)
C43 0.0329(18) 0.0365(19) 0.084(3) 0.0140(18) 0.0093(18) 0.0021(14)
C44 0.042(2) 0.0382(19) 0.061(2) -0.0157(16) -0.0094(17) 0.0068(15)
C45 0.048(2) 0.051(2) 0.0379(17) -0.0062(15) 0.0053(15) 0.0101(16)
C46 0.0399(17) 0.0351(17) 0.0342(15) -0.0043(12) 0.0106(13) 0.0094(13)
C47 0.0318(19) 0.085(3) 0.080(3) 0.050(2) 0.0205(18) 0.0069(18)
C48 0.096(4) 0.060(3) 0.178(5) 0.046(3) 0.101(4) 0.020(3)
C49 0.086(3) 0.081(3) 0.052(2) 0.007(2) 0.031(2) -0.009(3)
C50 0.0413(18) 0.062(2) 0.0289(15) 0.0055(14) 0.0153(13) 0.0079(15)
C51 0.061(3) 0.133(4) 0.049(2) -0.021(2) 0.030(2) 0.003(3)
C52 0.048(2) 0.084(3) 0.093(3) 0.039(3) 0.019(2) 0.001(2)
C53 0.0338(15) 0.0203(13) 0.0276(13) -0.0035(10) 0.0056(11) -0.0012(11)
C54 0.0431(17) 0.0230(14) 0.0302(14) -0.0018(11) 0.0087(13) -0.0022(12)
C55 0.0417(18) 0.0387(18) 0.0337(15) 0.0031(13) 0.0008(14) 0.0044(14)
C56 0.0334(17) 0.0446(19) 0.0484(18) -0.0019(15) 0.0055(15) 0.0039(14)
C57 0.0354(17) 0.0371(17) 0.0468(17) -0.0042(13) 0.0135(14) -0.0005(13)
C58 0.0396(17) 0.0262(15) 0.0344(14) -0.0033(11) 0.0129(13) -0.0024(12)
C59 0.054(2) 0.0340(17) 0.0257(13) 0.0041(12) 0.0106(13) 0.0014(14)
C60 0.080(3) 0.0391(19) 0.0367(17) -0.0032(14) 0.0217(17) 0.0050(17)
C61 0.075(3) 0.0416(19) 0.0316(16) 0.0040(13) 0.0164(16) -0.0055(17)
C62 0.0378(17) 0.0441(18) 0.0366(15) 0.0024(13) 0.0157(13) -0.0018(13)
C63 0.089(3) 0.098(4) 0.049(2) 0.009(2) 0.039(2) 0.029(3)
C64 0.067(3) 0.054(2) 0.057(2) 0.0162(18) 0.0178(19) -0.0092(19)
C65 0.0319(18) 0.066(2) 0.064(2) -0.0212(18) 0.0153(16) 0.0001(16)
C66 0.065(3) 0.034(2) 0.081(3) -0.0033(18) 0.012(2) 0.0180(18)
C67 0.059(3) 0.099(4) 0.066(2) -0.025(2) 0.032(2) 0.015(2)
C68 0.059(2) 0.0289(17) 0.0466(18) -0.0100(14) -0.0034(16) -0.0001(15)
C69 0.082(3) 0.056(2) 0.0381(17) 0.0028(15) 0.0278(18) 0.0047(19)
C70 0.0345(17) 0.0384(17) 0.0411(16) 0.0018(13) 0.0081(13) 0.0019(13)
C71 0.060(2) 0.0323(17) 0.0409(17) 0.0148(14) 0.0174(16) -0.0037(15)
C72 0.086(3) 0.0392(19) 0.0501(19) 0.0093(15) 0.037(2) 0.0030(18)
C73 0.060(2) 0.048(2) 0.0345(16) 0.0119(14) 0.0110(16) 0.0174(17)
C74 0.050(2) 0.0396(19) 0.0319(15) 0.0089(13) 0.0154(14) 0.0061(15)

loop_
_atom_type_symbol
_atom_type_description
_atom_type_scat_dispersion_real
_atom_type_scat_dispersion_imag
_atom_type_scat_source
C C 0.0181 0.0091 'International Tables Vol C Tables 4.2.6.8 and 6.1.1.4'
H H 0.0000 0.0000 'International Tables Vol C Tables 4.2.6.8 and 6.1.1.4'
N N 0.0311 0.0180 'International Tables Vol C Tables 4.2.6.8 and 6.1.1.4'
O O 0.0492 0.0322 'International Tables Vol C Tables 4.2.6.8 and 6.1.1.4'
Si Si 0.2541 0.3302 'International Tables Vol C Tables 4.2.6.8 and 6.1.1.4'
Fe Fe -1.1336 3.1974 'International Tables Vol C Tables 4.2.6.8 and 6.1.1.4'
Ge Ge -1.0885 0.8855 'International Tables Vol C Tables 4.2.6.8 and 6.1.1.4'

loop_
_geom_angle_atom_site_label_1
_geom_angle_atom_site_label_2
_geom_angle_atom_site_label_3
_geom_angle
N1 Ge1 N4 104.87(10)
N1 Ge1 Fe1 131.97(7)
N4 Ge1 Fe1 121.69(7)
C36 Fe1 C35 89.75(16)
C36 Fe1 C37 93.50(16)
C35 Fe1 C37 114.61(14)
C36 Fe1 C34 90.10(14)
C35 Fe1 C34 129.07(14)
C37 Fe1 C34 116.23(15)
C36 Fe1 Ge1 170.48(14)
C35 Fe1 Ge1 83.59(10)
C37 Fe1 Ge1 95.44(10)
C34 Fe1 Ge1 88.85(9)
N4 Si1 C31 112.25(14)
N4 Si1 C32 110.19(12)
C31 Si1 C32 108.29(16)
N4 Si1 C33 109.38(14)
C31 Si1 C33 108.61(17)
C32 Si1 C33 108.02(16)
C1 N1 Ge1 136.12(19)
N1 C1 N3 128.1(2)
N1 C1 N2 125.9(2)
N3 C1 N2 105.6(2)
N5 Ge2 N8 105.54(10)
N5 Ge2 Fe2 132.89(7)
N8 Ge2 Fe2 120.87(7)
C71 Fe2 C73 112.77(17)
C71 Fe2 C72 91.15(16)
C73 Fe2 C72 96.20(18)
C71 Fe2 C74 131.05(16)
C73 Fe2 C74 115.86(16)
C72 Fe2 C74 89.03(15)
C71 Fe2 Ge2 83.42(10)
C73 Fe2 Ge2 94.34(11)
C72 Fe2 Ge2 169.36(14)
C74 Fe2 Ge2 87.68(10)
N4 Si2 C29 111.01(13)
N4 Si2 C30 111.36(13)
C29 Si2 C30 108.26(14)
N4 Si2 C28 109.44(12)
C29 Si2 C28 106.94(15)
C30 Si2 C28 109.72(15)
C1 N2 C2 108.9(2)
C1 N2 C4 124.7(2)
C2 N2 C4 125.4(2)
C3 C2 N2 108.5(2)
N8 Si3 C67 110.06(16)
N8 Si3 C66 112.31(16)
C67 Si3 C66 109.4(2)
N8 Si3 C65 108.31(14)
C67 Si3 C65 108.43(19)
C66 Si3 C65 108.27(18)
C1 N3 C3 109.4(2)
C1 N3 C16 125.2(2)
C3 N3 C16 124.3(2)
C2 C3 N3 107.7(3)
N8 Si4 C69 111.97(15)
N8 Si4 C70 109.65(12)
C69 Si4 C70 106.78(16)
N8 Si4 C68 109.22(13)
C69 Si4 C68 109.95(17)
C70 Si4 C68 109.20(17)
Si1 N4 Si2 124.33(12)
Si1 N4 Ge1 119.31(12)
Si2 N4 Ge1 116.05(12)
C9 C4 C5 121.7(3)
C9 C4 N2 120.1(2)
C5 C4 N2 118.1(2)
C38 N5 Ge2 133.75(18)
C6 C5 C4 117.7(3)
C6 C5 C10 119.8(3)
C4 C5 C10 122.5(3)
C38 N6 C39 110.1(2)
C38 N6 C41 122.4(2)
C39 N6 C41 125.9(2)
C7 C6 C5 121.6(3)
C38 N7 C40 109.5(2)
C38 N7 C53 125.2(2)
C40 N7 C53 124.9(2)
C8 C7 C6 119.1(3)
Si3 N8 Si4 124.25(13)
Si3 N8 Ge2 117.02(12)
Si4 N8 Ge2 118.61(13)
C9 C8 C7 121.6(3)
C8 C9 C4 118.3(3)
C8 C9 C13 120.0(3)
C4 C9 C13 121.6(3)
C12 C10 C11 111.2(3)
C12 C10 C5 111.5(3)
C11 C10 C5 111.3(3)
C9 C13 C14 112.1(4)
C9 C13 C15 109.6(3)
C14 C13 C15 110.8(4)
C17 C16 C21 122.7(3)
C17 C16 N3 118.2(2)
C21 C16 N3 119.1(2)
C18 C17 C16 117.4(3)
C18 C17 C22 119.6(3)
C16 C17 C22 122.9(2)
C19 C18 C17 121.0(3)
C20 C19 C18 120.4(3)
C19 C20 C21 121.5(3)
C20 C21 C16 117.0(3)
C20 C21 C25 120.2(3)
C16 C21 C25 122.6(2)
C17 C22 C24 112.3(3)
C17 C22 C23 110.6(3)
C24 C22 C23 110.8(3)
C21 C25 C27 112.5(3)
C21 C25 C26 109.2(3)
C27 C25 C26 109.8(3)
O1 C34 Fe1 176.6(3)
O2 C35 Fe1 177.6(3)
O3 C36 Fe1 179.1(4)
O4 C37 Fe1 176.7(3)
N5 C38 N6 125.7(2)
N5 C38 N7 128.9(2)
N6 C38 N7 105.0(2)
C40 C39 N6 107.6(2)
C39 C40 N7 107.9(2)
C42 C41 C46 124.4(3)
C42 C41 N6 119.1(3)
C46 C41 N6 116.5(3)
C43 C42 C41 116.3(3)
C43 C42 C47 121.8(3)
C41 C42 C47 121.8(3)
C44 C43 C42 121.5(3)
C43 C44 C45 121.1(3)
C44 C45 C46 120.5(3)
C45 C46 C41 116.1(3)
C45 C46 C50 120.8(3)
C41 C46 C50 123.2(3)
C49 C47 C42 111.7(3)
C49 C47 C48 110.3(3)
C42 C47 C48 111.6(4)
C46 C50 C52 111.9(3)
C46 C50 C51 111.3(3)
C52 C50 C51 111.8(3)
C58 C53 C54 122.8(3)
C58 C53 N7 118.8(2)
C54 C53 N7 118.4(3)
C55 C54 C53 116.5(3)
C55 C54 C59 120.2(3)
C53 C54 C59 123.1(3)
C56 C55 C54 121.5(3)
C57 C56 C55 120.4(3)
C56 C57 C58 121.0(3)
C57 C58 C53 117.6(3)
C57 C58 C62 120.6(3)
C53 C58 C62 121.7(3)
C54 C59 C61 113.1(3)
C54 C59 C60 109.5(3)
C61 C59 C60 109.5(2)
C64 C62 C63 109.0(3)
C64 C62 C58 109.8(3)
C63 C62 C58 113.3(3)
O5 C71 Fe2 177.9(3)
O6 C72 Fe2 178.2(4)
O7 C73 Fe2 176.7(4)
O8 C74 Fe2 176.5(3)

loop_
_geom_bond_atom_site_label_1
_geom_bond_atom_site_label_2
_geom_bond_distance
Ge1 N1 1.755(2)
Ge1 N4 1.839(2)
Ge1 Fe1 2.3026(5)
Fe1 C36 1.783(3)
Fe1 C35 1.786(4)
Fe1 C37 1.787(3)
Fe1 C34 1.788(3)
Si1 N4 1.744(2)
Si1 C31 1.869(3)
Si1 C32 1.869(3)
Si1 C33 1.872(3)
O1 C34 1.148(3)
N1 C1 1.296(3)
C1 N3 1.378(3)
C1 N2 1.381(3)
Ge2 N5 1.752(2)
Ge2 N8 1.835(2)
Ge2 Fe2 2.3041(5)
Fe2 C71 1.771(3)
Fe2 C73 1.772(4)
Fe2 C72 1.776(4)
Fe2 C74 1.798(3)
Si2 N4 1.751(2)
Si2 C29 1.864(3)
Si2 C30 1.866(3)
Si2 C28 1.868(3)
O2 C35 1.149(4)
N2 C2 1.393(4)
N2 C4 1.441(4)
C2 C3 1.332(4)
Si3 N8 1.740(2)
Si3 C67 1.861(4)
Si3 C66 1.867(4)
Si3 C65 1.871(3)
O3 C36 1.143(4)
N3 C3 1.396(3)
N3 C16 1.452(3)
Si4 N8 1.748(2)
Si4 C69 1.856(3)
Si4 C70 1.861(3)
Si4 C68 1.871(3)
O4 C37 1.148(4)
C4 C9 1.391(4)
C4 C5 1.397(4)
O5 C71 1.152(4)
N5 C38 1.300(3)
C5 C6 1.388(4)
C5 C10 1.530(4)
O6 C72 1.153(4)
N6 C38 1.373(3)
N6 C39 1.386(3)
N6 C41 1.443(3)
C6 C7 1.382(5)
O7 C73 1.148(4)
N7 C38 1.377(3)
N7 C40 1.392(3)
N7 C53 1.451(4)
C7 C8 1.380(5)
O8 C74 1.138(4)
C8 C9 1.379(4)
C9 C13 1.519(4)
C10 C12 1.512(5)
C10 C11 1.520(5)
C13 C14 1.523(6)
C13 C15 1.530(6)
C16 C17 1.396(4)
C16 C21 1.406(4)
C17 C18 1.394(4)
C17 C22 1.516(4)
C18 C19 1.380(4)
C19 C20 1.374(5)
C20 C21 1.391(4)
C21 C25 1.514(4)
C22 C24 1.517(4)
C22 C23 1.530(5)
C25 C27 1.528(4)
C25 C26 1.533(5)
C39 C40 1.336(4)
C41 C42 1.391(4)
C41 C46 1.408(4)
C42 C43 1.385(5)
C42 C47 1.529(5)
C43 C44 1.372(6)
C44 C45 1.383(5)
C45 C46 1.397(4)
C46 C50 1.513(5)
C47 C49 1.509(6)
C47 C48 1.532(6)
C50 C52 1.517(5)
C50 C51 1.524(5)
C53 C58 1.398(4)
C53 C54 1.404(4)
C54 C55 1.398(4)
C54 C59 1.510(4)
C55 C56 1.377(5)
C56 C57 1.373(4)
C57 C58 1.391(4)
C58 C62 1.527(4)
C59 C61 1.535(4)
C59 C60 1.539(4)
C62 C64 1.521(5)
C62 C63 1.525(5)
